data_2009500
loop_
_publ_author_name
'Chen, Bai-Hao'
'Eichhorn, Bryan'
'Wong-Ng, Winnie'

_publ_section_title
;
 Structural reinvestigation of Ba~3~Zr~2~S~7~ by single-crystal X-ray
 diffraction
;
_journal_issue 2
_journal_name_full 'Acta Crystallographica Section C'
_journal_page_first 161
_journal_page_last 164
_journal_paper_doi 10.1107/S0108270193008972
_journal_volume 50
_journal_year 1994
_chemical_formula_sum 'Ba3 S7 Zr2'
_chemical_formula_weight 818.98
_symmetry_cell_setting tetragonal
_symmetry_space_group_name_Hall '-I 4 2'
_symmetry_space_group_name_H-M 'I 4/m m m'
_atom_type_scat_source 'IntTabIV Table2.2B'
_cell_angle_alpha 90
_cell_angle_beta 90
_cell_angle_gamma 90
_cell_formula_units_Z 2
_cell_length_a 4.9983(7)
_cell_length_b 4.9983(7)
_cell_length_c 25.502(5)
_cell_measurement_reflns_used 25
_cell_measurement_temperature 295
_cell_measurement_theta_max 24
_cell_measurement_theta_min 10
_cell_volume 637.12(18)
_diffrn_measurement_device 'Enraf-Nonius CAD-4'
_diffrn_measurement_method \w/2\q
_diffrn_radiation_type MoK\a
_diffrn_radiation_wavelength 0.71073
_diffrn_reflns_av_R_equivalents 0.034
_diffrn_reflns_limit_h_max 8
_diffrn_reflns_limit_h_min -1
_diffrn_reflns_limit_k_max 1
_diffrn_reflns_limit_k_min -8
_diffrn_reflns_limit_l_max 39
_diffrn_reflns_limit_l_min -1
_diffrn_reflns_number 1041
_diffrn_reflns_theta_max 33
_diffrn_standards_decay_% <1
_diffrn_standards_interval_time 120
_diffrn_standards_number 3
_exptl_absorpt_coefficient_mu 119.8
_exptl_absorpt_correction_T_max 0.999
_exptl_absorpt_correction_T_min 0.730
_exptl_absorpt_correction_type empirical
_exptl_crystal_colour 'Dark brown'
_exptl_crystal_density_diffrn 4.270
_exptl_crystal_description 'Brick shaped'
_exptl_crystal_size_max 0.15
_exptl_crystal_size_mid 0.15
_exptl_crystal_size_min 0.06
_refine_diff_density_max 8.34
_refine_diff_density_min -1.63
_refine_ls_goodness_of_fit_obs 1.83
_refine_ls_number_parameters 18
_refine_ls_number_reflns 299
_refine_ls_R_factor_obs 0.054
_refine_ls_shift/esd_max 0.02
_refine_ls_structure_factor_coef F
_refine_ls_weighting_details 'w = 1/\sF^2^'
_refine_ls_weighting_scheme calc
_refine_ls_wR_factor_obs 0.063
_reflns_number_observed 299
_reflns_number_total 415
_reflns_observed_criterion I>=3\s(I)
_cod_data_source_file st1076.cif
_cod_data_source_block st1076a
_cod_depositor_comments
;
The following automatic conversions were performed:

'_refine_ls_weighting_scheme' value 'w = 1/\sF^2^' was changed to
'calc'. New tag '_refine_ls_weighting_details' was created. The value
of the new tag was set to 'w = 1/\sF^2^'.

Automatic conversion script
Id: cif_fix_values 3143 2015-03-26 13:38:13Z robertas 
;
_cod_original_cell_volume 637.1(2)
_cod_database_code 2009500

loop_
_atom_site_label
_atom_site_fract_x
_atom_site_fract_y
_atom_site_fract_z
Ba(1) .0 .0 .0
Ba(2) .0 .0 .18180(6)
Zr .0 .0 .40042(7)
S(1) .0 .5 .4048(2)
S(2) .0 .0 .3023(2)
S(3) .0 .0 .5

loop_
_geom_angle_atom_site_label_1
_geom_angle_atom_site_label_2
_geom_angle_atom_site_label_3
_geom_angle
_geom_angle_publ_flag
S(1) Ba(1) S(1) 91.60(10) yes
S(1) Ba(1) S(1) 88.30(10) yes
S(1) Ba(1) S(1) 60.90(10) yes
S(1) Ba(1) S(1) 180 yes
S(1) Ba(1) S(1) 119.00(10) yes
S(1) Ba(1) S(3) 59.53(4) yes
S(1) Ba(1) S(3) 120.50(10) yes
S(3) Ba(1) S(3) 90 yes
S(3) Ba(1) S(3) 180 yes
S(1) Ba(2) S(1) 97.1(2) yes
S(1) Ba(2) S(1) 64.00(10) yes
S(1) Ba(2) S(2) 63.20(10) yes
S(1) Ba(2) S(2) 127.00(10) yes
S(1) Ba(2) S(2) 131.40(10) yes
S(2) Ba(2) S(2) 89.26(3) yes
S(2) Ba(2) S(2) 166.9(2) yes
S(2) Ba(2) S(2) 83.50(10) yes
S(1) Zr S(1) 174.9(3) yes
S(1) Zr S(1) 89.89(2) yes
S(1) Zr S(2) 92.6(2) yes
S(1) Zr S(3) 87.5(2) yes
S(2) Zr S(3) 180 yes

loop_
_geom_bond_atom_site_label_1
_geom_bond_atom_site_label_2
_geom_bond_distance
_geom_bond_publ_flag
Ba(1) S(1) 3.484(4) yes
Ba(1) S(3) 3.53440(10) yes
Ba(2) S(1) 3.334(4) yes
Ba(2) S(2) 3.5580(10) yes
Ba(2) S(2) 3.073(8) yes
Zr S(1) 2.5016(5) yes
Zr S(2) 2.501(7) yes
Zr S(3) 2.540(2) yes
